data_4321316
loop_
_publ_author_name
'Wenbin Lin'
'Mary E. Chapman'
'Zhiyong Wang'
'Gordon T. Yee'

_publ_section_title
;
 Three-Dimensional Manganese(II) Coordination Polymers Based on
 m-Pyridinecarboxylates: Synthesis, X-ray Structures, and Magnetic
 Properties
;
_journal_name_full 'Inorganic Chemistry'
_journal_page_first 4169
_journal_page_last 4173
_journal_paper_doi 10.1021/ic000227v
_journal_volume 39
_journal_year 2000
_chemical_formula_sum 'C12 H8 Mn N2 O4'
_chemical_formula_weight 299.14
_chemical_name_systematic
; 
 ? 
;
_space_group_IT_number 15
_symmetry_cell_setting monoclinic
_symmetry_space_group_name_Hall '-C 2yc'
_symmetry_space_group_name_H-M 'C 1 2/c 1'
_atom_sites_solution_hydrogens geom
_atom_sites_solution_primary direct
_atom_sites_solution_secondary difmap
_audit_creation_method SHELXL-97
_cell_angle_alpha 90.00
_cell_angle_beta 114.7560(10)
_cell_angle_gamma 90.00
_cell_formula_units_Z 4
_cell_length_a 14.9180(8)
_cell_length_b 9.3492(5)
_cell_length_c 8.8051(5)
_cell_measurement_temperature 198(2)
_cell_volume 1115.20(11)
_computing_structure_refinement 'SHELXL-97 (Sheldrick, 1997)'
_computing_structure_solution 'SHELXS-97 (Sheldrick, 1990)'
_diffrn_ambient_temperature 198(2)
_diffrn_measured_fraction_theta_full 0.962
_diffrn_measured_fraction_theta_max 0.962
_diffrn_radiation_monochromator graphite
_diffrn_radiation_source 'fine-focus sealed tube'
_diffrn_radiation_type MoK\a
_diffrn_radiation_wavelength 0.71073
_diffrn_reflns_av_R_equivalents 0.0402
_diffrn_reflns_av_sigmaI/netI 0.0312
_diffrn_reflns_limit_h_max 19
_diffrn_reflns_limit_h_min -8
_diffrn_reflns_limit_k_max 12
_diffrn_reflns_limit_k_min -11
_diffrn_reflns_limit_l_max 11
_diffrn_reflns_limit_l_min -11
_diffrn_reflns_number 3551
_diffrn_reflns_theta_full 28.23
_diffrn_reflns_theta_max 28.23
_diffrn_reflns_theta_min 2.65
_exptl_absorpt_coefficient_mu 1.195
_exptl_crystal_density_diffrn 1.782
_exptl_crystal_density_method 'not measured'
_exptl_crystal_F_000 604
_refine_diff_density_max 0.401
_refine_diff_density_min -0.448
_refine_diff_density_rms 0.062
_refine_ls_extinction_coef 0.0046(10)
_refine_ls_extinction_expression Fc^*^=kFc[1+0.001xFc^2^\l^3^/sin(2\q)]^-1/4^
_refine_ls_extinction_method SHELXL
_refine_ls_goodness_of_fit_ref 1.003
_refine_ls_hydrogen_treatment mixed
_refine_ls_matrix_type full
_refine_ls_number_parameters 104
_refine_ls_number_reflns 1331
_refine_ls_number_restraints 0
_refine_ls_restrained_S_all 1.003
_refine_ls_R_factor_all 0.0258
_refine_ls_R_factor_gt 0.0250
_refine_ls_shift/su_max 0.003
_refine_ls_shift/su_mean 0.000
_refine_ls_structure_factor_coef Fsqd
_refine_ls_weighting_details 'calc w=1/[\s^2^(Fo^2^)+(0.0451P)^2^+1.1731P] where P=(Fo^2^+2Fc^2^)/3'
_refine_ls_weighting_scheme calc
_refine_ls_wR_factor_gt 0.0727
_refine_ls_wR_factor_ref 0.0738
_reflns_number_gt 1289
_reflns_number_total 1331
_reflns_threshold_expression >2sigma(I)
_cod_data_source_file ic000227v_1.cif
_cod_data_source_block Compound1
_cod_database_code 4321316

loop_
_symmetry_equiv_pos_as_xyz
'x, y, z'
'-x, y, -z+1/2'
'x+1/2, y+1/2, z'
'-x+1/2, y+1/2, -z+1/2'
'-x, -y, -z'
'x, -y, z-1/2'
'-x+1/2, -y+1/2, -z'
'x+1/2, -y+1/2, z-1/2'

loop_
_atom_site_label
_atom_site_type_symbol
_atom_site_fract_x
_atom_site_fract_y
_atom_site_fract_z
_atom_site_U_iso_or_equiv
_atom_site_adp_type
_atom_site_occupancy
_atom_site_symmetry_multiplicity
_atom_site_calc_flag
_atom_site_refinement_flags
_atom_site_disorder_assembly
_atom_site_disorder_group
Mn1 Mn 0.5000 0.38387(3) 0.2500 0.01380(13) Uani 1 2 d S . .
O2 O 0.38154(7) 0.35412(12) -0.00112(12) 0.0194(2) Uani 1 1 d . . .
C1 C 0.36020(10) 0.39523(13) -0.14844(17) 0.0148(3) Uani 1 1 d . . .
C2 C 0.25407(10) 0.37219(13) -0.27441(17) 0.0162(3) Uani 1 1 d . . .
C3 C 0.22015(13) 0.4280(2) -0.4348(2) 0.0324(4) Uani 1 1 d . . .
O1 O 0.41752(7) 0.45051(12) -0.20120(13) 0.0230(2) Uani 1 1 d . . .
N1 N 0.09295(9) 0.27353(13) -0.33573(14) 0.0197(3) Uani 1 1 d . . .
C6 C 0.18800(10) 0.29556(15) -0.23257(16) 0.0187(3) Uani 1 1 d . . .
C4 C 0.12215(15) 0.4062(3) -0.5436(2) 0.0469(6) Uani 1 1 d . . .
C5 C 0.06143(12) 0.3291(2) -0.4899(2) 0.0334(4) Uani 1 1 d . . .
H6 H 0.2092(17) 0.256(2) -0.125(3) 0.042(6) Uiso 1 1 d . . .
H5 H -0.0036(18) 0.309(2) -0.560(3) 0.041(6) Uiso 1 1 d . . .
H3 H 0.2598(17) 0.480(2) -0.470(3) 0.037(5) Uiso 1 1 d . . .
H4 H 0.099(2) 0.442(3) -0.643(4) 0.064(8) Uiso 1 1 d . . .

loop_
_atom_site_aniso_label
_atom_site_aniso_U_11
_atom_site_aniso_U_22
_atom_site_aniso_U_33
_atom_site_aniso_U_23
_atom_site_aniso_U_13
_atom_site_aniso_U_12
Mn1 0.00752(17) 0.02103(19) 0.01240(17) 0.000 0.00374(12) 0.000
O2 0.0115(5) 0.0306(5) 0.0143(5) 0.0006(4) 0.0038(4) -0.0021(4)
C1 0.0097(6) 0.0182(6) 0.0156(6) -0.0015(4) 0.0044(5) 0.0001(4)
C2 0.0111(6) 0.0218(7) 0.0146(6) -0.0006(4) 0.0042(5) -0.0025(5)
C3 0.0224(8) 0.0477(10) 0.0205(7) 0.0114(7) 0.0025(6) -0.0154(7)
O1 0.0159(5) 0.0312(6) 0.0229(5) 0.0026(4) 0.0089(4) -0.0058(4)
N1 0.0127(6) 0.0266(6) 0.0165(5) 0.0018(4) 0.0029(4) -0.0039(4)
C6 0.0128(6) 0.0278(7) 0.0134(6) 0.0022(5) 0.0036(5) -0.0028(5)
C4 0.0289(10) 0.0718(14) 0.0219(8) 0.0225(9) -0.0072(7) -0.0248(9)
C5 0.0180(8) 0.0455(10) 0.0239(7) 0.0130(7) -0.0038(6) -0.0130(7)

loop_
_atom_type_symbol
_atom_type_description
_atom_type_scat_dispersion_real
_atom_type_scat_dispersion_imag
_atom_type_scat_source
C C 0.0033 0.0016 'International Tables Vol C Tables 4.2.6.8 and 6.1.1.4'
H H 0.0000 0.0000 'International Tables Vol C Tables 4.2.6.8 and 6.1.1.4'
N N 0.0061 0.0033 'International Tables Vol C Tables 4.2.6.8 and 6.1.1.4'
O O 0.0106 0.0060 'International Tables Vol C Tables 4.2.6.8 and 6.1.1.4'
Mn Mn 0.3368 0.7283 'International Tables Vol C Tables 4.2.6.8 and 6.1.1.4'

loop_
_geom_angle_atom_site_label_1
_geom_angle_atom_site_label_2
_geom_angle_atom_site_label_3
_geom_angle
_geom_angle_site_symmetry_1
_geom_angle_site_symmetry_3
_geom_angle_publ_flag
O1 Mn1 O1 86.76(6) 5_665 6_566 ?
O1 Mn1 O2 100.27(4) 5_665 . ?
O1 Mn1 O2 90.34(4) 6_566 . ?
O1 Mn1 O2 90.34(4) 5_665 2_655 ?
O1 Mn1 O2 100.27(4) 6_566 2_655 ?
O2 Mn1 O2 165.44(6) . 2_655 ?
O1 Mn1 N1 170.79(4) 5_665 7 ?
O1 Mn1 N1 85.53(4) 6_566 7 ?
O2 Mn1 N1 84.83(4) . 7 ?
O2 Mn1 N1 86.08(4) 2_655 7 ?
O1 Mn1 N1 85.53(4) 5_665 8_556 ?
O1 Mn1 N1 170.79(4) 6_566 8_556 ?
O2 Mn1 N1 86.08(4) . 8_556 ?
O2 Mn1 N1 84.83(4) 2_655 8_556 ?
N1 Mn1 N1 102.56(6) 7 8_556 ?
C1 O2 Mn1 138.47(9) . . ?
O1 C1 O2 126.50(13) . . ?
O1 C1 C2 117.08(12) . . ?
O2 C1 C2 116.41(12) . . ?
C3 C2 C6 117.89(13) . . ?
C3 C2 C1 120.91(13) . . ?
C6 C2 C1 121.20(12) . . ?
C2 C3 C4 118.51(15) . . ?
C1 O1 Mn1 157.34(10) . 5_665 ?
C5 N1 C6 116.68(12) . . ?
C5 N1 Mn1 124.27(10) . 7 ?
C6 N1 Mn1 118.47(9) . 7 ?
N1 C6 C2 124.51(12) . . ?
C5 C4 C3 119.42(15) . . ?
N1 C5 C4 122.98(15) . . ?

loop_
_geom_bond_atom_site_label_1
_geom_bond_atom_site_label_2
_geom_bond_distance
_geom_bond_site_symmetry_2
_geom_bond_publ_flag
Mn1 O1 2.1305(10) 5_665 ?
Mn1 O1 2.1305(10) 6_566 ?
Mn1 O2 2.1947(10) . ?
Mn1 O2 2.1948(10) 2_655 ?
Mn1 N1 2.3526(12) 7 ?
Mn1 N1 2.3526(12) 8_556 ?
O2 C1 1.2593(17) . ?
C1 O1 1.2437(16) . ?
C1 C2 1.5208(19) . ?
C2 C3 1.387(2) . ?
C2 C6 1.3872(18) . ?
C3 C4 1.387(2) . ?
O1 Mn1 2.1305(10) 5_665 ?
N1 C5 1.3413(19) . ?
N1 C6 1.3414(18) . ?
N1 Mn1 2.3526(12) 7 ?
C4 C5 1.386(2) . ?
